data_7042554
loop_
_publ_author_name
'Chatterjee, Madhumita'
'Mondal, Prasenjit'
'Beyer, Katharina'
'Paretzki, Alexa'
'Kaim, Wolfgang'
'Lahiri, Goutam Kumar'

_publ_section_title
;
 A structurally characterised redox pair involving an indigo radical:
 indigo based redox activity in complexes with one or two [Ru(bpy)2]
 fragments.
;
_journal_issue 15
_journal_name_full 'Dalton transactions (Cambridge, England : 2003)'
_journal_page_first 5091
_journal_page_last 5102
_journal_paper_doi 10.1039/c7dt00055c
_journal_volume 46
_journal_year 2017
_chemical_formula_moiety '0.5(C172 H228 N8 O12 S12)'
_chemical_formula_sum 'C86 H114 N4 O6 S6'
_chemical_formula_weight 1492.17
_chemical_name_systematic
;
 ? 
;
_space_group_crystal_system monoclinic
_space_group_IT_number 15
_space_group_name_Hall '-C 2yc'
_space_group_name_H-M_alt 'C 1 2/c 1'
_symmetry_space_group_name_Hall '-C 2yc'
_symmetry_space_group_name_H-M 'C 1 2/c 1'
_atom_sites_solution_hydrogens geom
_atom_sites_solution_primary dual
_atom_sites_solution_secondary difmap
_audit_creation_date 2012-01-20
_audit_creation_method
;
  Olex2 1.1
  (compiled Nov  1 2011 20:42:30, GUI svn.r3906)
;
_audit_update_record
;
2016-11-15 deposited with the CCDC.
2017-03-22 downloaded from the CCDC.
;
_cell_angle_alpha 90.00
_cell_angle_beta 110.234(5)
_cell_angle_gamma 90.00
_cell_formula_units_Z 4
_cell_length_a 33.287(11)
_cell_length_b 5.6052(19)
_cell_length_c 45.613(15)
_cell_measurement_reflns_used 4060
_cell_measurement_temperature 100.15
_cell_measurement_theta_max 9.99
_cell_measurement_theta_min 2.16
_cell_volume 7985(5)
_computing_cell_refinement 'Bruker SAINT'
_computing_data_collection 'Bruker APEX2'
_computing_data_reduction 'Bruker SAINT'
_computing_molecular_graphics
;
O. V. Dolomanov, L. J. Bourhis, R. J. Gildea, J. A. K. Howard and H. Puschmann,
OLEX2: a complete structure solution, refinement and analysis program.
J. Appl. Cryst. (2009). 42, 339-341.
;
_computing_publication_material
;
O. V. Dolomanov, L. J. Bourhis, R. J. Gildea, J. A. K. Howard and H. Puschmann,
OLEX2: a complete structure solution, refinement and analysis program.
J. Appl. Cryst. (2009). 42, 339-341.
;
_computing_structure_refinement
;
XL, G.M. Sheldrick, Acta Cryst.
(2008). A64, 112-122
;
_computing_structure_solution
;
XM, G.M. Sheldrick, Acta Cryst.
(2008). A64, 112-122
;
_diffrn_ambient_temperature 100.15
_diffrn_detector 'CCD area detector'
_diffrn_detector_type 'Bruker APEXII CCD area detector'
_diffrn_measured_fraction_theta_full 0.981
_diffrn_measured_fraction_theta_max 0.981
_diffrn_measurement_device 'three-circle goniometer with fixed chi'
_diffrn_measurement_device_type 'Bruker D8 goniometer with APEXII CCD detector'
_diffrn_measurement_method '\f scans'
_diffrn_radiation_collimation '0.2 mm sinlge-pinhole'
_diffrn_radiation_monochromator Silicon(111)&(311)
_diffrn_radiation_probe x-ray
_diffrn_radiation_type synchrotron
_diffrn_radiation_wavelength 0.39739
_diffrn_reflns_av_R_equivalents 0.1704
_diffrn_reflns_av_unetI/netI 0.0772
_diffrn_reflns_limit_h_max 28
_diffrn_reflns_limit_h_min -28
_diffrn_reflns_limit_k_max 4
_diffrn_reflns_limit_k_min -4
_diffrn_reflns_limit_l_max 39
_diffrn_reflns_limit_l_min -38
_diffrn_reflns_number 25889
_diffrn_reflns_theta_full 10.02
_diffrn_reflns_theta_max 10.02
_diffrn_reflns_theta_min 0.73
_diffrn_source synchrotron
_diffrn_source_current 1000.0
_diffrn_source_power 1000.0
_diffrn_source_type 'ChemMatCARS, ID-15-C'
_diffrn_source_voltage 1000.0
_exptl_absorpt_coefficient_mu 0.124
_exptl_absorpt_correction_T_max 0.7434
_exptl_absorpt_correction_T_min 0.5768
_exptl_absorpt_correction_type multi-scan
_exptl_absorpt_process_details
;
SADABS-2008/1 (Bruker,2008) was used for absorption correction.
R(int) was 0.1671 before and 0.0764 after correction.
The Ratio of minimum to maximum transmission is 0.7759.
The \l/2 correction factor is 0.0015.
;
_exptl_crystal_colour colorless
_exptl_crystal_density_diffrn 1.241
_exptl_crystal_density_method 'not measured'
_exptl_crystal_description needle
_exptl_crystal_F_000 3208
_exptl_crystal_size_max 0.05
_exptl_crystal_size_mid 0.01
_exptl_crystal_size_min 0.01
_refine_diff_density_max 1.041
_refine_diff_density_min -1.008
_refine_diff_density_rms 0.320
_refine_ls_extinction_coef 0.041(10)
_refine_ls_extinction_expression Fc^*^=kFc[1+0.001xFc^2^\l^3^/sin(2\q)]^-1/4^
_refine_ls_extinction_method SHELXL
_refine_ls_goodness_of_fit_ref 2.098
_refine_ls_hydrogen_treatment constr
_refine_ls_matrix_type full
_refine_ls_number_parameters 310
_refine_ls_number_reflns 2744
_refine_ls_number_restraints 581
_refine_ls_restrained_S_all 1.970
_refine_ls_R_factor_all 0.2587
_refine_ls_R_factor_gt 0.2118
_refine_ls_shift/su_max 0.000
_refine_ls_shift/su_mean 0.000
_refine_ls_structure_factor_coef Fsqd
_refine_ls_weighting_details 'calc w=1/[\s^2^(Fo^2^)+(0.2000P)^2^+0.0000P] where P=(Fo^2^+2Fc^2^)/3'
_refine_ls_weighting_scheme calc
_refine_ls_wR_factor_gt 0.5023
_refine_ls_wR_factor_ref 0.5278
_reflns_number_gt 1876
_reflns_number_total 2744
_reflns_threshold_expression >2sigma(I)
_cod_data_source_file c7dt00055c2.cif
_cod_data_source_block n1490
_cod_depositor_comments 'Adding full bibliography for 7042554--7042556.cif.'
_cod_database_code 7042554

loop_
_space_group_symop_id
_space_group_symop_operation_xyz
1 'x, y, z'
2 '-x, y, -z+1/2'
3 'x+1/2, y+1/2, z'
4 '-x+1/2, y+1/2, -z+1/2'
5 '-x, -y, -z'
6 'x, -y, z-1/2'
7 '-x+1/2, -y+1/2, -z'
8 'x+1/2, -y+1/2, z-1/2'

loop_
_atom_site_label
_atom_site_type_symbol
_atom_site_fract_x
_atom_site_fract_y
_atom_site_fract_z
_atom_site_U_iso_or_equiv
_atom_site_adp_type
_atom_site_occupancy
_atom_site_symmetry_multiplicity
_atom_site_calc_flag
_atom_site_refinement_flags
_atom_site_disorder_assembly
_atom_site_disorder_group
S1 S 0.66263(19) -0.4214(12) 0.72572(15) 0.086(3) Uiso 1 1 d U . .
S2 S 0.74772(16) 0.4808(10) 0.59085(13) 0.066(2) Uiso 1 1 d U A .
S3 S 0.7765(5) 0.835(3) 0.5478(4) 0.077(7) Uiso 0.385(18) 1 d PDU A 1
S4 S 0.6848(3) 1.083(2) 0.5303(2) 0.079(5) Uiso 0.615(18) 1 d PDU A 2
O1 O 0.7795(4) -0.290(2) 0.6730(3) 0.059(4) Uiso 1 1 d U . .
O2 O 0.6235(4) 0.312(2) 0.6379(3) 0.069(4) Uiso 1 1 d U D .
O3 O 0.8282(6) 1.013(4) 0.5120(5) 0.143(6) Uiso 1 1 d DU . .
N1 N 0.6476(5) -0.022(3) 0.6704(4) 0.063(4) Uiso 1 1 d U C .
N2 N 0.7554(4) 0.038(3) 0.6411(3) 0.057(4) Uiso 1 1 d U . .
C1 C 0.6932(6) -0.661(4) 0.7405(5) 0.072(5) Uiso 1 1 d U . .
H1 H 0.6895 -0.7551 0.7567 0.087 Uiso 1 1 calc R . .
C2 C 0.7230(6) -0.709(4) 0.7278(5) 0.074(5) Uiso 1 1 d U . .
H2 H 0.7420 -0.8420 0.7332 0.088 Uiso 1 1 calc R . .
C3 C 0.7225(6) -0.533(4) 0.7049(5) 0.069(5) Uiso 1 1 d U . .
H3 H 0.7421 -0.5310 0.6940 0.082 Uiso 1 1 calc R . .
C4 C 0.6899(6) -0.366(4) 0.7004(4) 0.061(5) Uiso 1 1 d U . .
C5 C 0.6829(6) -0.169(3) 0.6789(4) 0.055(4) Uiso 1 1 d U C .
C6 C 0.7111(5) -0.089(3) 0.6640(4) 0.053(4) Uiso 1 1 d U . .
C7 C 0.6914(5) 0.108(3) 0.6441(4) 0.054(4) Uiso 1 1 d U D .
C8 C 0.6508(6) 0.157(4) 0.6489(4) 0.063(5) Uiso 1 1 d U . .
C9 C 0.7506(5) -0.129(3) 0.6612(4) 0.051(4) Uiso 1 1 d U D .
C10 C 0.7191(5) 0.195(3) 0.6315(4) 0.054(4) Uiso 1 1 d U D .
C11 C 0.7117(5) 0.384(3) 0.6090(4) 0.049(5) Uiso 1 1 d U . .
C12 C 0.6774(6) 0.523(3) 0.6014(4) 0.058(5) Uiso 1 1 d U D .
H12 H 0.6548 0.5035 0.6093 0.069 Uiso 1 1 calc R . .
C13 C 0.6784(6) 0.704(4) 0.5802(4) 0.061(5) Uiso 1 1 d U . .
H13 H 0.6562 0.8179 0.5724 0.073 Uiso 1 1 calc R D .
C14 C 0.7140(5) 0.701(3) 0.5719(4) 0.054(4) Uiso 1 1 d U A .
C15 C 0.7236(4) 0.858(3) 0.5507(5) 0.063(5) Uiso 1 1 d DU . .
C16 C 0.7562(13) 0.875(7) 0.5411(8) 0.071(6) Uiso 0.615(18) 1 d PDU A 2
H16 H 0.7780 0.7571 0.5480 0.086 Uiso 0.615(18) 1 calc PR A 2
C17 C 0.7610(6) 1.061(4) 0.5208(5) 0.077(5) Uiso 1 1 d DU . .
C18 C 0.7216(7) 1.170(4) 0.5127(5) 0.079(5) Uiso 1 1 d DU . .
C19 C 0.7045(15) 1.041(9) 0.5342(12) 0.076(6) Uiso 0.385(18) 1 d PDU A 1
H19 H 0.6783 1.0938 0.5360 0.091 Uiso 0.385(18) 1 calc PR A 1
C20 C 0.7902(6) 1.136(5) 0.5070(6) 0.109(6) Uiso 1 1 d DU . .
C21 C 0.8644(7) 1.117(6) 0.5348(7) 0.152(8) Uiso 0.793(17) 1 d PDU B 1
H21A H 0.8600 1.1339 0.5551 0.182 Uiso 0.793(17) 1 calc PR B 1
H21B H 0.8710 1.2751 0.5280 0.182 Uiso 0.793(17) 1 calc PR B 1
C22 C 0.8992(11) 0.943(6) 0.5372(7) 0.167(8) Uiso 0.793(17) 1 d PDU B 1
H22 H 0.9231 1.0424 0.5511 0.200 Uiso 0.793(17) 1 calc PR B 1
C23 C 0.9049(10) 0.743(6) 0.5590(9) 0.170(8) Uiso 0.793(17) 1 d PDU B 1
H23A H 0.8956 0.7997 0.5763 0.204 Uiso 0.793(17) 1 calc PR B 1
H23B H 0.8846 0.6167 0.5480 0.204 Uiso 0.793(17) 1 calc PR B 1
C24 C 0.9467(12) 0.631(7) 0.5733(10) 0.180(15) Uiso 0.793(17) 1 d PDU B 1
H24A H 0.9570 0.5726 0.5569 0.269 Uiso 0.793(17) 1 calc PR B 1
H24B H 0.9441 0.4962 0.5863 0.269 Uiso 0.793(17) 1 calc PR B 1
H24C H 0.9670 0.7472 0.5864 0.269 Uiso 0.793(17) 1 calc PR B 1
C25 C 0.9153(15) 0.933(5) 0.5110(9) 0.170(8) Uiso 0.793(17) 1 d PDU B 1
H25A H 0.9418 0.8363 0.5179 0.204 Uiso 0.793(17) 1 calc PR B 1
H25B H 0.8940 0.8440 0.4938 0.204 Uiso 0.793(17) 1 calc PR B 1
C26 C 0.9247(15) 1.156(6) 0.4979(9) 0.172(9) Uiso 0.793(17) 1 d PDU B 1
H26A H 0.9469 1.2420 0.5149 0.206 Uiso 0.793(17) 1 calc PR B 1
H26B H 0.8985 1.2555 0.4918 0.206 Uiso 0.793(17) 1 calc PR B 1
C27 C 0.9393(15) 1.144(8) 0.4708(9) 0.178(10) Uiso 0.793(17) 1 d PDU B 1
H27A H 0.9676 1.0648 0.4781 0.213 Uiso 0.793(17) 1 calc PR B 1
H27B H 0.9194 1.0360 0.4553 0.213 Uiso 0.793(17) 1 calc PR B 1
C28 C 0.9435(14) 1.361(8) 0.4540(10) 0.179(15) Uiso 0.793(17) 1 d PDU B 1
H28A H 0.9462 1.3172 0.4340 0.268 Uiso 0.793(17) 1 calc PR B 1
H28B H 0.9690 1.4500 0.4666 0.268 Uiso 0.793(17) 1 calc PR B 1
H28C H 0.9180 1.4611 0.4502 0.268 Uiso 0.793(17) 1 calc PR B 1
C21A C 0.8321(17) 0.780(8) 0.525(2) 0.155(9) Uiso 0.207(17) 1 d PDU B 2
H21C H 0.8219 0.6583 0.5080 0.186 Uiso 0.207(17) 1 calc PR B 2
H21D H 0.8160 0.7633 0.5392 0.186 Uiso 0.207(17) 1 calc PR B 2
C22A C 0.8789(18) 0.758(14) 0.5415(16) 0.166(8) Uiso 0.207(17) 1 d PDU B 2
H22A H 0.8805 0.5801 0.5431 0.199 Uiso 0.207(17) 1 calc PR B 2
C23A C 0.895(4) 0.812(19) 0.5754(18) 0.169(10) Uiso 0.207(17) 1 d PDU B 2
H23C H 0.9253 0.8620 0.5812 0.203 Uiso 0.207(17) 1 calc PR B 2
H23D H 0.8788 0.9518 0.5788 0.203 Uiso 0.207(17) 1 calc PR B 2
C24A C 0.893(5) 0.62(3) 0.5971(19) 0.17(2) Uiso 0.207(17) 1 d PDU B 2
H24D H 0.8676 0.6488 0.6033 0.256 Uiso 0.207(17) 1 calc PR B 2
H24E H 0.9187 0.6265 0.6157 0.256 Uiso 0.207(17) 1 calc PR B 2
H24F H 0.8903 0.4675 0.5868 0.256 Uiso 0.207(17) 1 calc PR B 2
C25A C 0.907(2) 0.792(19) 0.523(3) 0.168(8) Uiso 0.207(17) 1 d PDU B 2
H25C H 0.9350 0.7150 0.5346 0.202 Uiso 0.207(17) 1 calc PR B 2
H25D H 0.8946 0.7052 0.5032 0.202 Uiso 0.207(17) 1 calc PR B 2
C26A C 0.916(5) 1.04(2) 0.516(3) 0.169(8) Uiso 0.207(17) 1 d PDU B 2
H26C H 0.9464 1.0750 0.5283 0.203 Uiso 0.207(17) 1 calc PR B 2
H26D H 0.8980 1.1472 0.5227 0.203 Uiso 0.207(17) 1 calc PR B 2
C27A C 0.910(5) 1.10(2) 0.483(3) 0.172(9) Uiso 0.207(17) 1 d PDU B 2
H27C H 0.8787 1.1094 0.4715 0.207 Uiso 0.207(17) 1 calc PR B 2
H27D H 0.9224 1.2554 0.4824 0.207 Uiso 0.207(17) 1 calc PR B 2
C28A C 0.928(6) 0.93(3) 0.465(3) 0.176(16) Uiso 0.207(17) 1 d PDU B 2
H28D H 0.9078 0.7967 0.4575 0.263 Uiso 0.207(17) 1 calc PR B 2
H28E H 0.9553 0.8709 0.4789 0.263 Uiso 0.207(17) 1 calc PR B 2
H28F H 0.9311 1.0153 0.4474 0.263 Uiso 0.207(17) 1 calc PR B 2
C31 C 0.6088(6) -0.022(4) 0.6781(5) 0.084(5) Uiso 1 1 d DU . .
H31A H 0.5969 0.1412 0.6757 0.101 Uiso 0.53(2) 1 calc PR C 1
H31B H 0.6160 -0.0693 0.7003 0.101 Uiso 0.53(2) 1 calc PR C 1
H31C H 0.5946 0.1346 0.6724 0.101 Uiso 0.47(2) 1 calc PR C 2
H31D H 0.6168 -0.0411 0.7010 0.101 Uiso 0.47(2) 1 calc PR C 2
C32 C 0.5750(9) -0.192(7) 0.6577(6) 0.100(6) Uiso 0.53(2) 1 d PDU C 1
H32 H 0.5875 -0.3535 0.6643 0.120 Uiso 0.53(2) 1 calc PR C 1
C33 C 0.5678(12) -0.184(10) 0.6233(7) 0.105(8) Uiso 0.53(2) 1 d PDU C 1
H33A H 0.5926 -0.2578 0.6196 0.126 Uiso 0.53(2) 1 calc PR C 1
H33B H 0.5662 -0.0153 0.6166 0.126 Uiso 0.53(2) 1 calc PR C 1
C34 C 0.5277(15) -0.311(10) 0.6038(8) 0.109(11) Uiso 0.53(2) 1 d PDU C 1
H34A H 0.5350 -0.4382 0.5918 0.164 Uiso 0.53(2) 1 calc PR C 1
H34B H 0.5083 -0.1968 0.5893 0.164 Uiso 0.53(2) 1 calc PR C 1
H34C H 0.5135 -0.3791 0.6174 0.164 Uiso 0.53(2) 1 calc PR C 1
C35 C 0.5353(7) -0.190(8) 0.6667(7) 0.112(7) Uiso 0.53(2) 1 d PDU C 1
H35A H 0.5262 -0.0228 0.6678 0.134 Uiso 0.53(2) 1 calc PR C 1
H35B H 0.5118 -0.2729 0.6504 0.134 Uiso 0.53(2) 1 calc PR C 1
C36 C 0.5434(11) -0.310(10) 0.6977(9) 0.124(8) Uiso 0.53(2) 1 d PDU C 1
H36A H 0.5661 -0.2228 0.7142 0.149 Uiso 0.53(2) 1 calc PR C 1
H36B H 0.5538 -0.4749 0.6968 0.149 Uiso 0.53(2) 1 calc PR C 1
C37 C 0.5035(11) -0.320(12) 0.7063(10) 0.142(10) Uiso 0.53(2) 1 d PDU C 1
H37A H 0.4829 -0.4347 0.6925 0.170 Uiso 0.53(2) 1 calc PR C 1
H37B H 0.4897 -0.1606 0.7031 0.170 Uiso 0.53(2) 1 calc PR C 1
C38 C 0.5141(16) -0.395(11) 0.7401(10) 0.159(17) Uiso 0.53(2) 1 d PDU C 1
H38A H 0.5048 -0.5595 0.7410 0.239 Uiso 0.53(2) 1 calc PR C 1
H38B H 0.4994 -0.2891 0.7503 0.239 Uiso 0.53(2) 1 calc PR C 1
H38C H 0.5451 -0.3836 0.7510 0.239 Uiso 0.53(2) 1 calc PR C 1
C32A C 0.5768(9) -0.216(5) 0.6622(6) 0.099(6) Uiso 0.47(2) 1 d PDU C 2
H32A H 0.5915 -0.3743 0.6662 0.119 Uiso 0.47(2) 1 calc PR C 2
C33A C 0.5581(14) -0.173(9) 0.6274(6) 0.102(7) Uiso 0.47(2) 1 d PDU C 2
H33C H 0.5372 -0.0409 0.6232 0.122 Uiso 0.47(2) 1 calc PR C 2
H33D H 0.5813 -0.1249 0.6197 0.122 Uiso 0.47(2) 1 calc PR C 2
C34A C 0.5363(18) -0.392(9) 0.6098(9) 0.108(11) Uiso 0.47(2) 1 d PDU C 2
H34D H 0.5216 -0.3510 0.5878 0.162 Uiso 0.47(2) 1 calc PR C 2
H34E H 0.5153 -0.4506 0.6188 0.162 Uiso 0.47(2) 1 calc PR C 2
H34F H 0.5576 -0.5161 0.6114 0.162 Uiso 0.47(2) 1 calc PR C 2
C35A C 0.5450(15) -0.205(7) 0.6792(10) 0.111(7) Uiso 0.47(2) 1 d PDU C 2
H35C H 0.5604 -0.2200 0.7020 0.133 Uiso 0.47(2) 1 calc PR C 2
H35D H 0.5247 -0.3405 0.6726 0.133 Uiso 0.47(2) 1 calc PR C 2
C36A C 0.5203(16) 0.028(7) 0.6725(12) 0.122(8) Uiso 0.47(2) 1 d PDU C 2
H36C H 0.5403 0.1627 0.6803 0.146 Uiso 0.47(2) 1 calc PR C 2
H36D H 0.5063 0.0473 0.6496 0.146 Uiso 0.47(2) 1 calc PR C 2
C37A C 0.4867(14) 0.032(10) 0.6879(13) 0.137(11) Uiso 0.47(2) 1 d PDU C 2
H37C H 0.4586 -0.0152 0.6726 0.164 Uiso 0.47(2) 1 calc PR C 2
H37D H 0.4840 0.1960 0.6951 0.164 Uiso 0.47(2) 1 calc PR C 2
C38A C 0.4987(19) -0.137(13) 0.7156(13) 0.155(14) Uiso 0.47(2) 1 d PDU C 2
H38D H 0.4859 -0.2940 0.7087 0.233 Uiso 0.47(2) 1 calc PR C 2
H38E H 0.4879 -0.0741 0.7315 0.233 Uiso 0.47(2) 1 calc PR C 2
H38F H 0.5299 -0.1525 0.7244 0.233 Uiso 0.47(2) 1 calc PR C 2
C41 C 0.7945(13) 0.059(9) 0.6341(8) 0.065(5) Uiso 0.711(16) 1 d PDU D 1
H41A H 0.7861 0.0893 0.6114 0.079 Uiso 0.711(16) 1 calc PR D 1
H41B H 0.8087 -0.0987 0.6382 0.079 Uiso 0.711(16) 1 calc PR D 1
C42 C 0.8280(7) 0.244(5) 0.6506(4) 0.077(5) Uiso 0.711(16) 1 d PDU D 1
H42 H 0.8142 0.4043 0.6465 0.092 Uiso 0.711(16) 1 calc PR D 1
C43 C 0.8438(8) 0.201(5) 0.6855(5) 0.077(6) Uiso 0.711(16) 1 d PDU D 1
H43A H 0.8604 0.0509 0.6905 0.092 Uiso 0.711(16) 1 calc PR D 1
H43B H 0.8190 0.1855 0.6927 0.092 Uiso 0.711(16) 1 calc PR D 1
C44 C 0.8718(10) 0.407(5) 0.7025(7) 0.103(9) Uiso 0.711(16) 1 d PDU D 1
H44A H 0.8600 0.5572 0.6920 0.155 Uiso 0.711(16) 1 calc PR D 1
H44B H 0.9008 0.3850 0.7022 0.155 Uiso 0.711(16) 1 calc PR D 1
H44C H 0.8726 0.4120 0.7241 0.155 Uiso 0.711(16) 1 calc PR D 1
C45 C 0.8636(9) 0.238(6) 0.6364(7) 0.091(6) Uiso 0.711(16) 1 d PDU D 1
H45A H 0.8512 0.2558 0.6134 0.109 Uiso 0.711(16) 1 calc PR D 1
H45B H 0.8839 0.3716 0.6449 0.109 Uiso 0.711(16) 1 calc PR D 1
C46 C 0.8867(8) 0.003(5) 0.6448(9) 0.115(7) Uiso 0.711(16) 1 d PDU D 1
H46A H 0.8902 -0.0366 0.6666 0.138 Uiso 0.711(16) 1 calc PR D 1
H46B H 0.8689 -0.1228 0.6312 0.138 Uiso 0.711(16) 1 calc PR D 1
C47 C 0.9296(9) 0.005(7) 0.6412(10) 0.143(10) Uiso 0.711(16) 1 d PDU D 1
H47A H 0.9449 0.1539 0.6502 0.171 Uiso 0.711(16) 1 calc PR D 1
H47B H 0.9261 -0.0002 0.6188 0.171 Uiso 0.711(16) 1 calc PR D 1
C48 C 0.9558(11) -0.210(8) 0.6579(11) 0.184(16) Uiso 0.711(16) 1 d PDU D 1
H48A H 0.9460 -0.3528 0.6451 0.276 Uiso 0.711(16) 1 calc PR D 1
H48B H 0.9521 -0.2319 0.6781 0.276 Uiso 0.711(16) 1 calc PR D 1
H48C H 0.9861 -0.1819 0.6612 0.276 Uiso 0.711(16) 1 calc PR D 1
C41A C 0.794(3) 0.04(2) 0.6315(19) 0.067(6) Uiso 0.289(16) 1 d PDU D 2
H41C H 0.7861 0.0604 0.6087 0.081 Uiso 0.289(16) 1 calc PR D 2
H41D H 0.8097 -0.1184 0.6371 0.081 Uiso 0.289(16) 1 calc PR D 2
C42A C 0.8213(14) 0.238(12) 0.6494(9) 0.076(5) Uiso 0.289(16) 1 d PDU D 2
H42A H 0.8070 0.3867 0.6386 0.091 Uiso 0.289(16) 1 calc PR D 2
C43A C 0.8649(16) 0.237(17) 0.6462(12) 0.090(6) Uiso 0.289(16) 1 d PDU D 2
H43C H 0.8773 0.0745 0.6502 0.108 Uiso 0.289(16) 1 calc PR D 2
H43D H 0.8843 0.3466 0.6617 0.108 Uiso 0.289(16) 1 calc PR D 2
C44A C 0.861(2) 0.315(15) 0.6136(13) 0.094(13) Uiso 0.289(16) 1 d PDU D 2
H44D H 0.8322 0.2822 0.5992 0.142 Uiso 0.289(16) 1 calc PR D 2
H44E H 0.8820 0.2266 0.6069 0.142 Uiso 0.289(16) 1 calc PR D 2
H44F H 0.8671 0.4862 0.6136 0.142 Uiso 0.289(16) 1 calc PR D 2
C45A C 0.8201(14) 0.253(11) 0.6820(10) 0.082(7) Uiso 0.289(16) 1 d PDU D 2
H45C H 0.7905 0.2274 0.6814 0.098 Uiso 0.289(16) 1 calc PR D 2
H45D H 0.8293 0.4140 0.6906 0.098 Uiso 0.289(16) 1 calc PR D 2
C46A C 0.8491(19) 0.069(8) 0.7028(11) 0.089(8) Uiso 0.289(16) 1 d PDU D 2
H46C H 0.8573 -0.0502 0.6899 0.107 Uiso 0.289(16) 1 calc PR D 2
H46D H 0.8336 -0.0152 0.7148 0.107 Uiso 0.289(16) 1 calc PR D 2
C47A C 0.8888(17) 0.185(10) 0.7252(16) 0.100(10) Uiso 0.289(16) 1 d PDU D 2
H47C H 0.8952 0.1162 0.7464 0.120 Uiso 0.289(16) 1 calc PR D 2
H47D H 0.9134 0.1521 0.7184 0.120 Uiso 0.289(16) 1 calc PR D 2
C48A C 0.883(2) 0.450(10) 0.7265(18) 0.095(14) Uiso 0.289(16) 1 d PDU D 2
H48D H 0.8519 0.4874 0.7183 0.143 Uiso 0.289(16) 1 calc PR D 2
H48E H 0.8969 0.5312 0.7137 0.143 Uiso 0.289(16) 1 calc PR D 2
H48F H 0.8949 0.5054 0.7481 0.143 Uiso 0.289(16) 1 calc PR D 2

loop_
_atom_type_symbol
_atom_type_description
_atom_type_scat_dispersion_real
_atom_type_scat_dispersion_imag
_atom_type_scat_source
C C 0.0015 0.0009 'International Tables Vol C Tables 4.2.6.8 and 6.1.1.4'
H H 0.0000 0.0000 'International Tables Vol C Tables 4.2.6.8 and 6.1.1.4'
N N 0.0030 0.0019 'International Tables Vol C Tables 4.2.6.8 and 6.1.1.4'
O O 0.0056 0.0036 'International Tables Vol C Tables 4.2.6.8 and 6.1.1.4'
S S 0.0826 0.0763 'International Tables Vol C Tables 4.2.6.8 and 6.1.1.4'

loop_
_geom_angle_atom_site_label_1
_geom_angle_atom_site_label_2
_geom_angle_atom_site_label_3
_geom_angle
_geom_angle_site_symmetry_1
C1 S1 C4 91.6(10) .
C14 S2 C11 91.4(9) .
C17 S3 C15 86.7(11) .
C18 S4 C15 86.8(10) .
C20 O3 C21 114.4(17) .
C20 O3 C21A 118(2) .
C21 O3 C21A 98(4) .
C5 N1 C8 110.9(15) .
C5 N1 C31 132.4(17) .
C8 N1 C31 116.6(16) .
C9 N2 C10 110.4(15) .
C9 N2 C41 122(3) .
C9 N2 C41A 120(6) .
C10 N2 C41 127(3) .
C10 N2 C41A 129(6) .
C41 N2 C41A 7(4) .
S1 C1 H1 122.3 .
C2 C1 S1 115.3(18) .
C2 C1 H1 122.3 .
C1 C2 H2 124.8 .
C1 C2 C3 110(2) .
C3 C2 H2 124.8 .
C2 C3 H3 123.7 .
C4 C3 C2 112.7(19) .
C4 C3 H3 123.7 .
C3 C4 S1 109.9(15) .
C3 C4 C5 123.5(18) .
C5 C4 S1 126.5(15) .
N1 C5 C4 125.0(16) .
N1 C5 C6 108.5(16) .
C6 C5 C4 126.4(17) .
C5 C6 C7 108.3(16) .
C9 C6 C5 143.7(18) .
C9 C6 C7 108.0(16) .
C6 C7 C8 107.0(17) .
C10 C7 C6 108.6(16) .
C10 C7 C8 143.5(19) .
O2 C8 N1 123.8(17) .
O2 C8 C7 131.1(19) .
N1 C8 C7 105.1(16) .
O1 C9 N2 121.4(16) .
O1 C9 C6 132.0(18) .
N2 C9 C6 106.6(16) .
N2 C10 C11 126.1(16) .
C7 C10 N2 106.1(16) .
C7 C10 C11 127.2(17) .
C10 C11 S2 125.9(13) .
C12 C11 S2 111.2(14) .
C12 C11 C10 122.7(17) .
C11 C12 H12 123.8 .
C11 C12 C13 112.4(18) .
C13 C12 H12 123.8 .
C12 C13 H13 122.9 .
C14 C13 C12 114.3(18) .
C14 C13 H13 122.9 .
C13 C14 S2 110.7(15) .
C13 C14 C15 127.0(17) .
C15 C14 S2 122.3(13) .
S3 C15 S4 123.1(14) .
C14 C15 S3 117.2(13) .
C14 C15 S4 119.5(12) .
C16 C15 S3 16.6(17) .
C16 C15 S4 108(2) .
C16 C15 C14 133(2) .
C19 C15 S3 108(2) .
C19 C15 S4 15(2) .
C19 C15 C14 135(2) .
C19 C15 C16 93(4) .
C15 C16 H16 118.0 .
C15 C16 C17 124(3) .
C17 C16 H16 118.0 .
C16 C17 S3 22.6(16) .
C18 C17 S3 122.7(11) .
C18 C17 C16 100.7(18) .
C18 C17 C20 119.7(17) .
C20 C17 S3 117.6(17) .
C20 C17 C16 139(2) .
C17 C18 S4 120.4(11) .
C17 C18 C19 98.9(18) .
C19 C18 S4 21.6(17) .
C20 C18 S4 115.8(17) 7_676
C20 C18 C17 123.5(18) 7_676
C20 C18 C19 137(2) 7_676
C15 C19 C18 123(3) .
C15 C19 H19 118.4 .
C18 C19 H19 118.4 .
O3 C20 C17 121(2) .
C18 C20 O3 122(2) 7_676
C18 C20 C17 116.7(19) 7_676
O3 C21 H21A 111.1 .
O3 C21 H21B 111.1 .
O3 C21 C22 103(3) .
H21A C21 H21B 109.1 .
C22 C21 H21A 111.1 .
C22 C21 H21B 111.1 .
C21 C22 H22 96.1 .
C23 C22 C21 117.6(16) .
C23 C22 H22 96.1 .
C23 C22 C25 122(2) .
C25 C22 C21 117.3(14) .
C25 C22 H22 96.1 .
C22 C23 H23A 107.1 .
C22 C23 H23B 107.1 .
H23A C23 H23B 106.8 .
C24 C23 C22 121(2) .
C24 C23 H23A 107.1 .
C24 C23 H23B 107.1 .
C23 C24 H24A 109.5 .
C23 C24 H24B 109.5 .
C23 C24 H24C 109.5 .
H24A C24 H24B 109.5 .
H24A C24 H24C 109.5 .
H24B C24 H24C 109.5 .
C22 C25 H25A 107.5 .
C22 C25 H25B 107.5 .
H25A C25 H25B 107.0 .
C26 C25 C22 119.2(18) .
C26 C25 H25A 107.5 .
C26 C25 H25B 107.5 .
C25 C26 H26A 107.7 .
C25 C26 H26B 107.7 .
C25 C26 C27 119(2) .
H26A C26 H26B 107.1 .
C27 C26 H26A 107.7 .
C27 C26 H26B 107.7 .
C26 C27 H27A 107.1 .
C26 C27 H27B 107.1 .
H27A C27 H27B 106.8 .
C28 C27 C26 121(4) .
C28 C27 H27A 107.1 .
C28 C27 H27B 107.1 .
C27 C28 H28A 109.5 .
C27 C28 H28B 109.5 .
C27 C28 H28C 109.5 .
H28A C28 H28B 109.5 .
H28A C28 H28C 109.5 .
H28B C28 H28C 109.5 .
O3 C21A H21C 111.2 .
O3 C21A H21D 111.2 .
O3 C21A C22A 103(3) .
H21C C21A H21D 109.1 .
C22A C21A H21C 111.2 .
C22A C21A H21D 111.2 .
C21A C22A H22A 98.1 .
C23A C22A C21A 117.3(18) .
C23A C22A H22A 98.1 .
C25A C22A C21A 117.3(17) .
C25A C22A H22A 98.1 .
C25A C22A C23A 120(2) .
C22A C23A H23C 107.8 .
C22A C23A H23D 107.8 .
H23C C23A H23D 107.1 .
C24A C23A C22A 118(2) .
C24A C23A H23C 107.8 .
C24A C23A H23D 107.8 .
C23A C24A H24D 109.5 .
C23A C24A H24E 109.5 .
C23A C24A H24F 109.5 .
H24D C24A H24E 109.5 .
H24D C24A H24F 109.5 .
H24E C24A H24F 109.5 .
C22A C25A H25C 107.8 .
C22A C25A H25D 107.8 .
H25C C25A H25D 107.1 .
C26A C25A C22A 118(2) .
C26A C25A H25C 107.8 .
C26A C25A H25D 107.8 .
C25A C26A H26C 107.8 .
C25A C26A H26D 107.8 .
C25A C26A C27A 118(2) .
H26C C26A H26D 107.1 .
C27A C26A H26C 107.8 .
C27A C26A H26D 107.8 .
C26A C27A H27C 107.8 .
C26A C27A H27D 107.8 .
H27C C27A H27D 107.1 .
C28A C27A C26A 118(2) .
C28A C27A H27C 107.8 .
C28A C27A H27D 107.8 .
C27A C28A H28D 109.5 .
C27A C28A H28E 109.5 .
C27A C28A H28F 109.5 .
H28D C28A H28E 109.5 .
H28D C28A H28F 109.5 .
H28E C28A H28F 109.5 .
N1 C31 H31A 109.1 .
N1 C31 H31B 109.1 .
N1 C31 H31C 108.6 .
N1 C31 H31D 108.6 .
N1 C31 C32 112.5(18) .
N1 C31 C32A 115(2) .
H31A C31 H31B 107.8 .
H31A C31 H31C 8.5 .
H31A C31 H31D 99.7 .
H31B C31 H31C 115.4 .
H31B C31 H31D 9.4 .
H31C C31 H31D 107.5 .
C32 C31 H31A 109.1 .
C32 C31 H31B 109.1 .
C32 C31 H31C 102.1 .
C32 C31 H31D 117.0 .
C32A C31 H31A 114.9 .
C32A C31 H31B 100.4 .
C32A C31 H31C 108.6 .
C32A C31 H31D 108.6 .
C32A C31 C32 9(2) .
C31 C32 H32 103.8 .
C33 C32 C31 116(2) .
C33 C32 H32 103.8 .
C33 C32 C35 116.3(18) .
C35 C32 C31 111.1(18) .
C35 C32 H32 103.8 .
C32 C33 H33A 108.9 .
C32 C33 H33B 108.9 .
C32 C33 C34 113.2(18) .
H33A C33 H33B 107.8 .
C34 C33 H33A 108.9 .
C34 C33 H33B 108.9 .
C33 C34 H34A 109.5 .
C33 C34 H34B 109.5 .
C33 C34 H34C 109.5 .
H34A C34 H34B 109.5 .
H34A C34 H34C 109.5 .
H34B C34 H34C 109.5 .
C32 C35 H35A 109.4 .
C32 C35 H35B 109.4 .
H35A C35 H35B 108.0 .
C36 C35 C32 111.2(18) .
C36 C35 H35A 109.4 .
C36 C35 H35B 109.4 .
C35 C36 H36A 109.3 .
C35 C36 H36B 109.3 .
C35 C36 C37 111.8(19) .
H36A C36 H36B 107.9 .
C37 C36 H36A 109.3 .
C37 C36 H36B 109.3 .
C36 C37 H37A 109.5 .
C36 C37 H37B 109.5 .
C36 C37 C38 110.8(18) .
H37A C37 H37B 108.1 .
C38 C37 H37A 109.5 .
C38 C37 H37B 109.5 .
C37 C38 H38A 109.5 .
C37 C38 H38B 109.5 .
C37 C38 H38C 109.5 .
H38A C38 H38B 109.5 .
H38A C38 H38C 109.5 .
H38B C38 H38C 109.5 .
C31 C32A H32A 109.1 .
C33A C32A C31 110.8(18) .
C33A C32A H32A 109.1 .
C33A C32A C35A 115.3(19) .
C35A C32A C31 103(3) .
C35A C32A H32A 109.1 .
C32A C33A H33C 109.2 .
C32A C33A H33D 109.2 .
H33C C33A H33D 107.9 .
C34A C33A C32A 112.2(18) .
C34A C33A H33C 109.2 .
C34A C33A H33D 109.2 .
C33A C34A H34D 109.5 .
C33A C34A H34E 109.5 .
C33A C34A H34F 109.5 .
H34D C34A H34E 109.5 .
H34D C34A H34F 109.5 .
H34E C34A H34F 109.5 .
C32A C35A H35C 109.5 .
C32A C35A H35D 109.5 .
C32A C35A C36A 110.8(18) .
H35C C35A H35D 108.1 .
C36A C35A H35C 109.5 .
C36A C35A H35D 109.5 .
C35A C36A H36C 109.5 .
C35A C36A H36D 109.5 .
H36C C36A H36D 108.1 .
C37A C36A C35A 110.7(17) .
C37A C36A H36C 109.5 .
C37A C36A H36D 109.5 .
C36A C37A H37C 109.5 .
C36A C37A H37D 109.5 .
C36A C37A C38A 110.7(17) .
H37C C37A H37D 108.1 .
C38A C37A H37C 109.5 .
C38A C37A H37D 109.5 .
C37A C38A H38D 109.5 .
C37A C38A H38E 109.5 .
C37A C38A H38F 109.5 .
H38D C38A H38E 109.5 .
H38D C38A H38F 109.5 .
H38E C38A H38F 109.5 .
N2 C41 H41A 107.2 .
N2 C41 H41B 107.2 .
N2 C41 C42 121(3) .
H41A C41 H41B 106.8 .
C42 C41 H41A 107.2 .
C42 C41 H41B 107.2 .
C41 C42 H42 108.0 .
C41 C42 C45 108.8(12) .
C43 C42 C41 110.1(13) .
C43 C42 H42 108.0 .
C43 C42 C45 113.8(15) .
C45 C42 H42 108.0 .
C42 C43 H43A 109.6 .
C42 C43 H43B 109.6 .
C42 C43 C44 110.2(15) .
H43A C43 H43B 108.1 .
C44 C43 H43A 109.6 .
C44 C43 H43B 109.6 .
C43 C44 H44A 109.5 .
C43 C44 H44B 109.5 .
C43 C44 H44C 109.5 .
H44A C44 H44B 109.5 .
H44A C44 H44C 109.5 .
H44B C44 H44C 109.5 .
C42 C45 H45A 110.1 .
C42 C45 H45B 110.1 .
H45A C45 H45B 108.4 .
C46 C45 C42 108.1(13) .
C46 C45 H45A 110.1 .
C46 C45 H45B 110.1 .
C45 C46 H46A 109.0 .
C45 C46 H46B 109.0 .
H46A C46 H46B 107.8 .
C47 C46 C45 113.0(17) .
C47 C46 H46A 109.0 .
C47 C46 H46B 109.0 .
C46 C47 H47A 109.6 .
C46 C47 H47B 109.6 .
C46 C47 C48 110.3(16) .
H47A C47 H47B 108.1 .
C48 C47 H47A 109.6 .
C48 C47 H47B 109.6 .
C47 C48 H48A 109.5 .
C47 C48 H48B 109.5 .
C47 C48 H48C 109.5 .
H48A C48 H48B 109.5 .
H48A C48 H48C 109.5 .
H48B C48 H48C 109.5 .
N2 C41A H41C 110.9 .
N2 C41A H41D 110.9 .
N2 C41A C42A 104(5) .
H41C C41A H41D 108.9 .
C42A C41A H41C 110.9 .
C42A C41A H41D 110.9 .
C41A C42A H42A 105.6 .
C41A C42A C43A 111.1(16) .
C43A C42A H42A 105.6 .
C45A C42A C41A 111.3(16) .
C45A C42A H42A 105.6 .
C45A C42A C43A 117(2) .
C42A C43A H43C 109.7 .
C42A C43A H43D 109.7 .
C42A C43A C44A 109.9(17) .
H43C C43A H43D 108.2 .
C44A C43A H43C 109.7 .
C44A C43A H43D 109.7 .
C43A C44A H44D 109.5 .
C43A C44A H44E 109.5 .
C43A C44A H44F 109.5 .
H44D C44A H44E 109.5 .
H44D C44A H44F 109.5 .
H44E C44A H44F 109.5 .
C42A C45A H45C 109.4 .
C42A C45A H45D 109.4 .
C42A C45A C46A 111.0(16) .
H45C C45A H45D 108.0 .
C46A C45A H45C 109.4 .
C46A C45A H45D 109.4 .
C45A C46A H46C 109.5 .
C45A C46A H46D 109.5 .
C45A C46A C47A 110.6(16) .
H46C C46A H46D 108.1 .
C47A C46A H46C 109.5 .
C47A C46A H46D 109.5 .
C46A C47A H47C 109.5 .
C46A C47A H47D 109.5 .
H47C C47A H47D 108.1 .
C48A C47A C46A 110.5(16) .
C48A C47A H47C 109.5 .
C48A C47A H47D 109.5 .
C47A C48A H48D 109.5 .
C47A C48A H48E 109.5 .
C47A C48A H48F 109.5 .
H48D C48A H48E 109.5 .
H48D C48A H48F 109.5 .
H48E C48A H48F 109.5 .

loop_
_geom_bond_atom_site_label_1
_geom_bond_atom_site_label_2
_geom_bond_distance
_geom_bond_site_symmetry_2
S1 C1 1.68(2) .
S1 C4 1.73(2) .
S2 C11 1.760(19) .
S2 C14 1.690(19) .
S3 C15 1.816(17) .
S3 C17 1.72(3) .
S4 C15 1.817(17) .
S4 C18 1.75(2) .
O1 C9 1.290(19) .
O2 C8 1.23(2) .
O3 C20 1.388(16) .
O3 C21 1.416(17) .
O3 C21A 1.418(19) .
N1 C5 1.37(2) .
N1 C8 1.43(2) .
N1 C31 1.45(2) .
N2 C9 1.36(2) .
N2 C10 1.44(2) .
N2 C41 1.45(4) .
N2 C41A 1.50(9) .
C1 H1 0.9500 .
C1 C2 1.34(3) .
C2 H2 0.9500 .
C2 C3 1.43(3) .
C3 H3 0.9500 .
C3 C4 1.40(3) .
C4 C5 1.44(3) .
C5 C6 1.41(2) .
C6 C7 1.44(2) .
C6 C9 1.38(2) .
C7 C8 1.47(3) .
C7 C10 1.34(2) .
C10 C11 1.44(2) .
C11 C12 1.33(2) .
C12 H12 0.9500 .
C12 C13 1.40(3) .
C13 H13 0.9500 .
C13 C14 1.36(2) .
C14 C15 1.42(3) .
C15 C16 1.31(3) .
C15 C19 1.30(4) .
C16 H16 0.9500 .
C16 C17 1.44(4) .
C17 C18 1.38(3) .
C17 C20 1.39(3) .
C18 C19 1.48(4) .
C18 C20 1.38(3) 7_676
C19 H19 0.9500 .
C20 C18 1.38(3) 7_676
C21 H21A 0.9900 .
C21 H21B 0.9900 .
C21 C22 1.489(15) .
C22 H22 1.0000 .
C22 C23 1.465(15) .
C22 C25 1.469(16) .
C23 H23A 0.9900 .
C23 H23B 0.9900 .
C23 C24 1.459(18) .
C24 H24A 0.9800 .
C24 H24B 0.9800 .
C24 H24C 0.9800 .
C25 H25A 0.9900 .
C25 H25B 0.9900 .
C25 C26 1.467(18) .
C26 H26A 0.9900 .
C26 H26B 0.9900 .
C26 C27 1.479(17) .
C27 H27A 0.9900 .
C27 H27B 0.9900 .
C27 C28 1.471(18) .
C28 H28A 0.9800 .
C28 H28B 0.9800 .
C28 H28C 0.9800 .
C21A H21C 0.9900 .
C21A H21D 0.9900 .
C21A C22A 1.482(17) .
C22A H22A 1.0000 .
C22A C23A 1.480(18) .
C22A C25A 1.477(17) .
C23A H23C 0.9900 .
C23A H23D 0.9900 .
C23A C24A 1.473(19) .
C24A H24D 0.9800 .
C24A H24E 0.9800 .
C24A H24F 0.9800 .
C25A H25C 0.9900 .
C25A H25D 0.9900 .
C25A C26A 1.475(19) .
C26A H26C 0.9900 .
C26A H26D 0.9900 .
C26A C27A 1.476(18) .
C27A H27C 0.9900 .
C27A H27D 0.9900 .
C27A C28A 1.475(18) .
C28A H28D 0.9800 .
C28A H28E 0.9800 .
C28A H28F 0.9800 .
C31 H31A 0.9900 .
C31 H31B 0.9900 .
C31 H31C 0.9900 .
C31 H31D 0.9900 .
C31 C32 1.519(17) .
C31 C32A 1.518(18) .
C32 H32 1.0000 .
C32 C33 1.502(16) .
C32 C35 1.513(17) .
C33 H33A 0.9900 .
C33 H33B 0.9900 .
C33 C34 1.503(18) .
C34 H34A 0.9800 .
C34 H34B 0.9800 .
C34 H34C 0.9800 .
C35 H35A 0.9900 .
C35 H35B 0.9900 .
C35 C36 1.509(18) .
C36 H36A 0.9900 .
C36 H36B 0.9900 .
C36 C37 1.512(18) .
C37 H37A 0.9900 .
C37 H37B 0.9900 .
C37 C38 1.518(18) .
C38 H38A 0.9800 .
C38 H38B 0.9800 .
C38 H38C 0.9800 .
C32A H32A 1.0000 .
C32A C33A 1.510(17) .
C32A C35A 1.516(17) .
C33A H33C 0.9900 .
C33A H33D 0.9900 .
C33A C34A 1.506(18) .
C34A H34D 0.9800 .
C34A H34E 0.9800 .
C34A H34F 0.9800 .
C35A H35C 0.9900 .
C35A H35D 0.9900 .
C35A C36A 1.517(18) .
C36A H36C 0.9900 .
C36A H36D 0.9900 .
C36A C37A 1.515(18) .
C37A H37C 0.9900 .
C37A H37D 0.9900 .
C37A C38A 1.516(18) .
C38A H38D 0.9800 .
C38A H38E 0.9800 .
C38A H38F 0.9800 .
C41 H41A 0.9900 .
C41 H41B 0.9900 .
C41 C42 1.515(16) .
C42 H42 1.0000 .
C42 C43 1.514(16) .
C42 C45 1.535(15) .
C43 H43A 0.9900 .
C43 H43B 0.9900 .
C43 C44 1.515(17) .
C44 H44A 0.9800 .
C44 H44B 0.9800 .
C44 H44C 0.9800 .
C45 H45A 0.9900 .
C45 H45B 0.9900 .
C45 C46 1.505(17) .
C46 H46A 0.9900 .
C46 H46B 0.9900 .
C46 C47 1.492(17) .
C47 H47A 0.9900 .
C47 H47B 0.9900 .
C47 C48 1.525(17) .
C48 H48A 0.9800 .
C48 H48B 0.9800 .
C48 H48C 0.9800 .
C41A H41C 0.9900 .
C41A H41D 0.9900 .
C41A C42A 1.505(17) .
C42A H42A 1.0000 .
C42A C43A 1.509(17) .
C42A C45A 1.502(16) .
C43A H43C 0.9900 .
C43A H43D 0.9900 .
C43A C44A 1.512(18) .
C44A H44D 0.9800 .
C44A H44E 0.9800 .
C44A H44F 0.9800 .
C45A H45C 0.9900 .
C45A H45D 0.9900 .
C45A C46A 1.504(18) .
C46A H46C 0.9900 .
C46A H46D 0.9900 .
C46A C47A 1.510(18) .
C47A H47C 0.9900 .
C47A H47D 0.9900 .
C47A C48A 1.506(18) .
C48A H48D 0.9800 .
C48A H48E 0.9800 .
C48A H48F 0.9800 .

loop_
_geom_torsion_atom_site_label_1
_geom_torsion_atom_site_label_2
_geom_torsion_atom_site_label_3
_geom_torsion_atom_site_label_4
_geom_torsion
_geom_torsion_site_symmetry_1
_geom_torsion_site_symmetry_4
S1 C1 C2 C3 2(2) . .
S1 C4 C5 N1 -14(3) . .
S1 C4 C5 C6 163.3(16) . .
S2 C11 C12 C13 2(2) . .
S2 C14 C15 S3 -7(2) . .
S2 C14 C15 S4 178.0(11) . .
S2 C14 C15 C16 0(4) . .
S2 C14 C15 C19 -178(4) . .
S3 C15 C16 C17 -154(10) . .
S3 C15 C19 C18 10(6) . .
S3 C17 C18 S4 0(3) . .
S3 C17 C18 C19 2(3) . .
S3 C17 C18 C20 174.7(19) . 7_676
S3 C17 C20 O3 8(3) . .
S3 C17 C20 C18 -175.0(17) . 7_676
S4 C15 C16 C17 7(4) . .
S4 C15 C19 C18 -164(15) . .
S4 C18 C19 C15 168(12) . .
O3 C21 C22 C23 -87(4) . .
O3 C21 C22 C25 73(4) . .
O3 C21A C22A C23A 95(8) . .
O3 C21A C22A C25A -58(6) . .
N1 C5 C6 C7 -3(2) . .
N1 C5 C6 C9 177(3) . .
N1 C31 C32 C33 -45(4) . .
N1 C31 C32 C35 179(2) . .
N1 C31 C32A C33A -67(3) . .
N1 C31 C32A C35A 168.9(19) . .
N2 C10 C11 S2 -6(3) . .
N2 C10 C11 C12 -179.6(17) . .
N2 C41 C42 C43 60(4) . .
N2 C41 C42 C45 -175(3) . .
N2 C41A C42A C43A 171(6) . .
N2 C41A C42A C45A 39(8) . .
C1 S1 C4 C3 -1.3(15) . .
C1 S1 C4 C5 -177.7(17) . .
C1 C2 C3 C4 -3(2) . .
C2 C3 C4 S1 3(2) . .
C2 C3 C4 C5 179.3(17) . .
C3 C4 C5 N1 169.7(18) . .
C3 C4 C5 C6 -13(3) . .
C4 S1 C1 C2 -0.6(18) . .
C4 C5 C6 C7 179.0(17) . .
C4 C5 C6 C9 -1(4) . .
C5 N1 C8 O2 -179.6(17) . .
C5 N1 C8 C7 1(2) . .
C5 N1 C31 C32 -83(3) . .
C5 N1 C31 C32A -74(3) . .
C5 C6 C7 C8 4(2) . .
C5 C6 C7 C10 175.8(17) . .
C5 C6 C9 O1 3(4) . .
C5 C6 C9 N2 -179(3) . .
C6 C7 C8 O2 177.9(19) . .
C6 C7 C8 N1 -3(2) . .
C6 C7 C10 N2 5(2) . .
C6 C7 C10 C11 176.5(17) . .
C7 C6 C9 O1 -176.7(18) . .
C7 C6 C9 N2 1(2) . .
C7 C10 C11 S2 -175.3(16) . .
C7 C10 C11 C12 11(3) . .
C8 N1 C5 C4 179.2(18) . .
C8 N1 C5 C6 1(2) . .
C8 N1 C31 C32 94(3) . .
C8 N1 C31 C32A 104(2) . .
C8 C7 C10 N2 173(3) . .
C8 C7 C10 C11 -16(4) . .
C9 N2 C10 C7 -5(2) . .
C9 N2 C10 C11 -176.0(17) . .
C9 N2 C41 C42 -98(4) . .
C9 N2 C41A C42A -105(6) . .
C9 C6 C7 C8 -176.4(16) . .
C9 C6 C7 C10 -4(2) . .
C10 N2 C9 O1 -179.9(15) . .
C10 N2 C9 C6 2(2) . .
C10 N2 C41 C42 75(4) . .
C10 N2 C41A C42A 77(6) . .
C10 C7 C8 O2 10(5) . .
C10 C7 C8 N1 -170(3) . .
C10 C11 C12 C13 176.7(17) . .
C11 S2 C14 C13 2.4(15) . .
C11 S2 C14 C15 -178.4(17) . .
C11 C12 C13 C14 0(2) . .
C12 C13 C14 S2 -2(2) . .
C12 C13 C14 C15 179.0(18) . .
C13 C14 C15 S3 172.4(17) . .
C13 C14 C15 S4 -3(3) . .
C13 C14 C15 C16 179(3) . .
C13 C14 C15 C19 1(5) . .
C14 S2 C11 C10 -177.1(16) . .
C14 S2 C11 C12 -2.6(15) . .
C14 C15 C16 C17 -175(2) . .
C14 C15 C19 C18 -178(3) . .
C15 S3 C17 C16 -12(5) . .
C15 S3 C17 C18 2(2) . .
C15 S3 C17 C20 -179(2) . .
C15 S4 C18 C17 -3(2) . .
C15 S4 C18 C19 -7(7) . .
C15 S4 C18 C20 -177.6(19) . 7_676
C15 C16 C17 S3 160(8) . .
C15 C16 C17 C18 -8(4) . .
C15 C16 C17 C20 178(3) . .
C16 C15 C19 C18 4(5) . .
C16 C17 C18 S4 6(3) . .
C16 C17 C18 C19 8(3) . .
C16 C17 C18 C20 -180(2) . 7_676
C16 C17 C20 O3 0(5) . .
C16 C17 C20 C18 177(3) . 7_676
C17 S3 C15 S4 -4.6(16) . .
C17 S3 C15 C14 -179.8(17) . .
C17 S3 C15 C16 18(7) . .
C17 S3 C15 C19 -6(3) . .
C17 C18 C19 C15 -8(6) . .
C18 S4 C15 S3 4.7(16) . .
C18 S4 C15 C14 179.8(17) . .
C18 S4 C15 C16 -2(2) . .
C18 S4 C15 C19 12(11) . .
C18 C17 C20 O3 -173(2) . .
C18 C17 C20 C18 4(4) . 7_676
C19 C15 C16 C17 3(5) . .
C20 O3 C21 C22 175.9(18) . .
C20 O3 C21A C22A -152(4) . .
C20 C17 C18 S4 -178.6(19) . .
C20 C17 C18 C19 -177(3) . .
C20 C17 C18 C20 -4(4) . 7_676
C20 C18 C19 C15 -179(3) 7_676 .
C21 O3 C20 C17 -100(3) . .
C21 O3 C20 C18 83(3) . 7_676
C21 O3 C21A C22A -28(5) . .
C21 C22 C23 C24 -152(4) . .
C21 C22 C25 C26 46(6) . .
C22 C25 C26 C27 -178(4) . .
C23 C22 C25 C26 -155(4) . .
C25 C22 C23 C24 49(6) . .
C25 C26 C27 C28 171(4) . .
C21A O3 C20 C17 16(6) . .
C21A O3 C20 C18 -161(5) . 7_676
C21A O3 C21 C22 49(4) . .
C21A C22A C23A C24A 83(12) . .
C21A C22A C25A C26A 79(9) . .
C22A C25A C26A C27A -129(10) . .
C23A C22A C25A C26A -74(10) . .
C25A C22A C23A C24A -125(12) . .
C25A C26A C27A C28A -47(18) . .
C31 N1 C5 C4 -3(3) . .
C31 N1 C5 C6 178.8(19) . .
C31 N1 C8 O2 2(3) . .
C31 N1 C8 C7 -177.0(15) . .
C31 C32 C33 C34 -167(4) . .
C31 C32 C35 C36 -71(4) . .
C31 C32A C33A C34A 164(4) . .
C31 C32A C35A C36A 67(4) . .
C32 C31 C32A C33A 10(14) . .
C32 C31 C32A C35A -114(14) . .
C32 C35 C36 C37 -177(4) . .
C33 C32 C35 C36 153(4) . .
C35 C32 C33 C34 -33(6) . .
C35 C36 C37 C38 -168(5) . .
C32A C31 C32 C33 -152(15) . .
C32A C31 C32 C35 72(13) . .
C32A C35A C36A C37A 177(4) . .
C33A C32A C35A C36A -54(5) . .
C35A C32A C33A C34A -80(5) . .
C35A C36A C37A C38A 24(7) . .
C41 N2 C9 O1 -6(3) . .
C41 N2 C9 C6 176.3(18) . .
C41 N2 C10 C7 -178.5(19) . .
C41 N2 C10 C11 10(3) . .
C41 N2 C41A C42A 2(56) . .
C41 C42 C43 C44 -171(3) . .
C41 C42 C45 C46 -67(3) . .
C42 C45 C46 C47 -162(3) . .
C43 C42 C45 C46 56(3) . .
C45 C42 C43 C44 67(3) . .
C45 C46 C47 C48 165(3) . .
C41A N2 C9 O1 2(3) . .
C41A N2 C9 C6 -176(3) . .
C41A N2 C10 C7 173(3) . .
C41A N2 C10 C11 2(4) . .
C41A N2 C41 C42 -175(64) . .
C41A C42A C43A C44A 72(8) . .
C41A C42A C45A C46A 79(6) . .
C42A C45A C46A C47A 107(5) . .
C43A C42A C45A C46A -50(5) . .
C45A C42A C43A C44A -159(6) . .
C45A C46A C47A C48A 16(8) . .
